data_4112462
loop_
_publ_author_name
'Nis Halland'
'Alan Braunton'
'Stephan Bachmann'
'Mauro Marigo'
'Karl Anker J\/orgensen'

_publ_contact_author 'Rita Hazell, Chemistry department, Aarhus University, DK8000 Aarhus C'
_publ_section_title
;
 direct Organocatalytic Asymmetric \a-Chlorination of Aldehydes
;
_journal_name_full 'Journal of the American Chemical Society'
_journal_page_first 4790
_journal_page_last 4791
_journal_paper_doi 10.1021/ja049231m
_journal_volume 126
_journal_year 2004
_chemical_formula_moiety 'C6 H13 Cl O'
_chemical_formula_sum 'C6 H13 Cl O'
_chemical_formula_weight 136.61
_chemical_name_systematic
;                                   
(R)-2-Chloro-3,3dimethyl-butan-1-ol 
;
_space_group_IT_number 145
_symmetry_cell_setting hexagonal
_symmetry_space_group_name_Hall 'P 32'
_symmetry_space_group_name_H-M 'P 32'
_atom_type_scat_source IntTabIV
_cell_angle_alpha 90.000
_cell_angle_beta 90.000
_cell_angle_gamma 120.000
_cell_formula_units_Z 9
_cell_length_a 17.826(2)
_cell_length_b 17.826(2)
_cell_length_c 6.193(2)
_cell_measurement_reflns_used 5237
_cell_measurement_temperature 100
_cell_measurement_theta_max 28.20
_cell_measurement_theta_min 2.28
_cell_volume 1704.3(6)
_computing_cell_refinement 'SAINT (Siemens, 1995)'
_computing_data_collection 'SMART (Siemens, 1995)'
_computing_data_reduction 'SAINT (Siemens, 1995)'
_computing_molecular_graphics
;                                   
      ORTEP-III (Burnett & Johnson,  1996), KRYSTAL                     
;
_computing_publication_material KRYSTAL
_computing_structure_refinement 'modified ORFLS(1962), KRYSTAL'
_computing_structure_solution
;                                   
     SIR97 (Altomare et al., 1997 ), KRYSTAL                            
;
_diffrn_ambient_temperature 100
_diffrn_measured_fraction_theta_full 0.999
_diffrn_measured_fraction_theta_max 0.999
_diffrn_measurement_device 'Siemens SMART CCD diffractometer'
_diffrn_measurement_method '\w rotation scans with narrow frames'
_diffrn_radiation_monochromator graphite
_diffrn_radiation_source 'x-ray tube'
_diffrn_radiation_type 'Mo K\a'
_diffrn_radiation_wavelength 0.71073
_diffrn_reflns_av_R_equivalents 0.17
_diffrn_reflns_limit_h_max 23
_diffrn_reflns_limit_h_min .23
_diffrn_reflns_limit_k_max 23
_diffrn_reflns_limit_k_min -23
_diffrn_reflns_limit_l_max 8
_diffrn_reflns_limit_l_min -8
_diffrn_reflns_number 20015
_diffrn_reflns_reduction_process 20015
_diffrn_reflns_theta_full 28.2
_diffrn_reflns_theta_max 28.20
_diffrn_reflns_theta_min 2.28
_diffrn_standards_decay_% 0
_exptl_absorpt_coefficient_mu 0.4153
_exptl_absorpt_correction_type none
_exptl_absorpt_process_details none
_exptl_crystal_colour colourless
_exptl_crystal_density_diffrn 1.198
_exptl_crystal_description plate
_exptl_crystal_F_000 666
_exptl_crystal_size_max 0.64
_exptl_crystal_size_mid 0.18
_exptl_crystal_size_min 0.10
_refine_diff_density_max 2.3(2)
_refine_diff_density_min -1.2(2)
_refine_ls_abs_structure_details
;Least squares refinement included a parameter 
according to Rogers (1981) refined against all
3737 significant reflections, including 1595
Bijvoet pairs. The indication from this - although
weak supports the chirality found in other ways.
;
_refine_ls_abs_structure_Rogers 0.64(33)
_refine_ls_extinction_method none
_refine_ls_goodness_of_fit_ref 1.99
_refine_ls_hydrogen_treatment constr
_refine_ls_matrix_type full
_refine_ls_number_constraints 0
_refine_ls_number_parameters 214
_refine_ls_number_reflns 3737
_refine_ls_number_restraints 0
_refine_ls_R_factor_gt 0.103
_refine_ls_shift/su_max 0.013
_refine_ls_shift/su_mean 0.003
_refine_ls_structure_factor_coef F
_refine_ls_weighting_details
;                                   
w= 1/{[\s~cs~(F^2^)+B+(1+A)F^2^]^1/2^- |F|}^2^ 
where A = 0.06   and B = 0.5               
;
_refine_ls_weighting_scheme calc
_refine_ls_wR_factor_ref 0.128
_reflns_number_gt 3737
_reflns_number_total 5581
_reflns_threshold_expression I>3\s(I)
_cod_data_source_file ja049231msi20040212_113830.cif
_cod_data_source_block Cpd4b
_cod_database_code 4112462

loop_
_symmetry_equiv_pos_as_xyz
+x,+y,+z
-y,+x-y,2/3+z
-x+y,-x,1/3+z

loop_
_atom_site_aniso_label
_atom_site_aniso_U_11
_atom_site_aniso_U_22
_atom_site_aniso_U_33
_atom_site_aniso_U_12
_atom_site_aniso_U_13
_atom_site_aniso_U_23
Cl1 0.026(1) 0.054(2) 0.065(2) 0.021(1) 0.005(1) -0.031(1)
Cl2 0.052(2) 0.033(1) 0.049(2) 0.026(1) -0.011(1) 0.008(1)
Cl3 0.030(1) 0.032(1) 0.043(1) -0.002(1) 0.012(1) -0.019(1)
O1 0.036(3) 0.014(3) 0.011(3) 0.005(3) 0.008(2) -0.002(2)
C1 0.023(4) 0.027(4) 0.012(4) 0.020(4) 0.004(3) -0.002(3)
C2 0.021(4) 0.020(4) 0.026(5) 0.014(4) 0.008(4) 0.010(3)
C3 0.019(4) 0.024(5) 0.035(5) 0.009(4) 0.003(4) -0.017(4)
C4 0.042(5) 0.032(5) 0.026(5) 0.021(4) 0.019(4) -0.013(4)
C5 0.040(6) 0.018(4) 0.034(5) -0.001(4) 0.008(4) 0.005(4)
C6 0.048(7) 0.075(8) 0.035(6) 0.034(6) -0.014(5) -0.012(6)
O2 0.027(3) 0.038(4) 0.015(3) 0.011(3) 0.003(2) 0.008(3)
C7 0.039(5) 0.030(5) 0.017(4) 0.029(4) 0.000(4) -0.005(3)
C8 0.028(5) 0.027(4) 0.016(4) 0.014(4) 0.005(3) 0.001(3)
C9 0.023(5) 0.029(5) 0.028(5) 0.007(4) -0.011(4) -0.009(4)
C10 0.104(11) 0.040(6) 0.053(7) 0.046(7) -0.039(7) -0.023(6)
C11 0.015(4) 0.047(6) 0.042(6) 0.009(4) 0.012(4) 0.033(5)
C12 0.037(5) 0.037(5) 0.026(5) 0.020(5) -0.003(4) 0.000(4)
O3 0.025(3) 0.025(3) 0.013(3) 0.014(3) 0.000(2) -0.003(2)
C13 0.026(4) 0.016(4) 0.018(4) 0.012(4) -0.008(3) -0.002(3)
C14 0.034(5) 0.020(4) 0.037(5) 0.022(4) 0.011(4) -0.003(4)
C15 0.027(5) 0.016(4) 0.037(5) 0.012(4) 0.011(4) 0.011(4)
C16 0.045(7) 0.061(8) 0.097(11) 0.019(6) 0.007(7) -0.056(8)
C17 0.033(5) 0.032(5) 0.038(6) 0.013(4) 0.008(4) -0.013(4)
C18 0.092(10) 0.092(10) 0.054(7) 0.089(9) 0.031(7) 0.032(7)

loop_
_atom_site_label
_atom_site_fract_x
_atom_site_fract_y
_atom_site_fract_z
_atom_site_U_iso_or_equiv
_atom_site_thermal_displace_type
Cl1 0.8165(1) 0.8183(2) -0.1059(6) 0.048(2) Uij
Cl2 0.5119(2) 0.8493(2) 0.1459(6) 0.042(2) Uij
Cl3 0.4946(1) 0.3144(2) -0.1509(6) 0.042(2) Uij
O1 1.0092(4) 0.9503(3) -0.0350(9) 0.023(4) Uij
C1 0.9089(5) 0.8289(5) -0.2580(13) 0.017(5) Uij
C2 0.9855(5) 0.8665(5) -0.1142(14) 0.021(6) Uij
C3 0.8876(5) 0.7424(5) -0.3587(15) 0.027(6) Uij
C4 0.9629(6) 0.7568(6) -0.5037(15) 0.032(6) Uij
C5 0.8736(6) 0.6731(6) -0.1888(17) 0.037(7) Uij
C6 0.8032(7) 0.7038(9) -0.4988(18) 0.052(10) Uij
O2 0.3850(4) 0.6570(4) 0.0639(10) 0.029(4) Uij
C7 0.5006(6) 0.7583(6) 0.3074(14) 0.023(6) Uij
C8 0.4685(6) 0.6801(6) 0.1499(14) 0.023(6) Uij
C9 0.5866(5) 0.7847(6) 0.4209(15) 0.029(6) Uij
C10 0.6140(10) 0.8601(7) 0.5666(20) 0.061(11) Uij
C11 0.6573(6) 0.7986(7) 0.2520(17) 0.037(7) Uij
C12 0.5700(6) 0.7075(6) 0.5622(16) 0.033(7) Uij
O3 0.6839(4) 0.3960(4) -0.2838(9) 0.020(4) Uij
C13 0.5820(5) 0.4144(5) -0.0548(13) 0.019(5) Uij
C14 0.6519(6) 0.4507(5) -0.2291(15) 0.026(6) Uij
C15 0.5533(6) 0.4749(5) 0.0244(16) 0.026(6) Uij
C16 0.6314(8) 0.5522(8) 0.1303(24) 0.071(11) Uij
C17 0.4847(6) 0.4303(6) 0.2026(16) 0.036(7) Uij
C18 0.5149(9) 0.5040(9) -0.1546(19) 0.060(12) Uij
H1o 1.0224 0.9859 -0.1471 0.028 Uiso
H2o 0.3366 0.6498 0.1795 0.034 Uiso
H3o 0.6606 0.3515 -0.4268 0.026 Uiso
H1 0.9203 0.8688 -0.3720 0.021 Uiso
H2a 0.9731 0.8288 0.0057 0.025 Uiso
H2b 1.0331 0.8703 -0.1925 0.025 Uiso
H4a 0.9497 0.7029 -0.5666 0.039 Uiso
H4b 1.0144 0.7786 -0.4205 0.039 Uiso
H4c 0.9709 0.7971 -0.6142 0.039 Uiso
H5a 0.8603 0.6192 -0.2517 0.045 Uiso
H5b 0.8270 0.6641 -0.0973 0.045 Uiso
H5c 0.9250 0.6938 -0.1057 0.045 Uiso
H6a 0.7900 0.6500 -0.5615 0.062 Uiso
H6b 0.8112 0.7436 -0.6106 0.062 Uiso
H6c 0.7563 0.6955 -0.4095 0.062 Uiso
H7 0.4574 0.7449 0.4141 0.028 Uiso
H8a 0.5086 0.6953 0.0345 0.028 Uiso
H8b 0.4645 0.6319 0.2256 0.028 Uiso
H10a 0.6674 0.8764 0.6369 0.073 Uiso
H10b 0.5705 0.8456 0.6730 0.073 Uiso
H10c 0.6203 0.9078 0.4837 0.073 Uiso
H11a 0.7106 0.8149 0.3225 0.045 Uiso
H11b 0.6651 0.8430 0.1544 0.045 Uiso
H11c 0.6391 0.7463 0.1748 0.045 Uiso
H12a 0.6234 0.7238 0.6327 0.039 Uiso
H12b 0.5530 0.6575 0.4758 0.039 Uiso
H12c 0.5261 0.6959 0.6655 0.039 Uiso
H13 0.6061 0.4009 0.0658 0.023 Uiso
H14a 0.6280 0.4609 -0.3552 0.031 Uiso
H14b 0.6988 0.5039 -0.1786 0.031 Uiso
H16a 0.6130 0.5908 0.1808 0.085 Uiso
H16b 0.6766 0.5808 0.0278 0.085 Uiso
H16c 0.6516 0.5329 0.2480 0.085 Uiso
H17a 0.4662 0.4689 0.2530 0.043 Uiso
H17b 0.5089 0.4148 0.3189 0.043 Uiso
H17c 0.4364 0.3797 0.1457 0.043 Uiso
H18a 0.4965 0.5426 -0.1041 0.072 Uiso
H18b 0.4664 0.4544 -0.2144 0.072 Uiso
H18c 0.5576 0.5324 -0.2632 0.072 Uiso

loop_
_geom_angle_atom_site_label_1
_geom_angle_atom_site_label_2
_geom_angle_atom_site_label_3
_geom_angle
C3 C1 C2 114.3(6)
Cl1 C1 C2 108.5(5)
Cl1 C1 C3 110.6(5)
C1 C2 O1 114.0(6)
C4 C3 C1 108.5(6)
C5 C3 C1 112.9(7)
C6 C3 C1 111.7(7)
C5 C3 C4 108.2(8)
C6 C3 C4 108.6(7)
C6 C3 C5 106.8(8)
C8 C7 C9 115.2(6)
Cl2 C7 C9 109.2(6)
Cl2 C7 C8 106.2(5)
C7 C8 O2 110.8(6)
C10 C9 C12 107.2(8)
C7 C9 C12 105.8(7)
C11 C9 C12 107.8(7)
C7 C9 C10 112.4(8)
C11 C9 C10 113.0(9)
C11 C9 C7 110.3(7)
C14 C13 C15 115.4(6)
Cl3 C13 C15 112.9(6)
Cl3 C13 C14 107.9(5)
C13 C14 O3 114.1(7)
C17 C15 C13 109.5(7)
C16 C15 C13 107.8(8)
C18 C15 C13 112.5(8)
C16 C15 C17 106.7(8)
C18 C15 C17 108.7(7)
C18 C15 C16 111.5(9)
C2 O1 H1o 108.3
C2 C1 H1 107.8
C3 C1 H1 107.8
Cl1 C1 H1 107.7
H2a C2 H2b 109.5
O1 C2 H2b 108.3
C1 C2 H2b 108.3
O1 C2 H2a 108.3
C1 C2 H2a 108.3
H4c C4 H4b 109.4
H4a C4 H4b 109.7
C3 C4 H4b 109.7
H4a C4 H4c 109.7
C3 C4 H4c 109.7
C3 C4 H4a 108.5
H5b C5 H5c 109.5
H5a C5 H5c 108.7
C3 C5 H5c 108.6
H5a C5 H5b 108.6
C3 C5 H5b 108.6
C3 C5 H5a 112.8
H6a C6 H6c 109.0
H6b C6 H6c 109.4
C3 C6 H6c 108.9
H6b C6 H6a 109.0
C3 C6 H6a 111.7
C3 C6 H6b 108.9
C8 O2 H2o 116.2
C9 C7 H7 108.6
C8 C7 H7 108.8
Cl2 C7 H7 108.7
H8a C8 H8b 109.5
O2 C8 H8b 109.1
C7 C8 H8b 109.2
O2 C8 H8a 109.1
C7 C8 H8a 109.2
H10b C10 H10a 108.7
H10c C10 H10a 108.7
C9 C10 H10a 112.4
H10c C10 H10b 109.6
C9 C10 H10b 108.8
C9 C10 H10c 108.7
H11a C11 H11b 109.3
H11c C11 H11b 109.5
C9 C11 H11b 109.2
H11c C11 H11a 109.3
C9 C11 H11a 110.2
C9 C11 H11c 109.2
H12c C12 H12a 110.3
H12b C12 H12a 110.4
C9 C12 H12a 105.9
H12b C12 H12c 109.5
C9 C12 H12c 110.4
C9 C12 H12b 110.4
C14 O3 H3o 123.3
C15 C13 H13 106.7
C14 C13 H13 106.7
Cl3 C13 H13 106.8
H14b C14 H14a 109.5
O3 C14 H14a 108.3
C13 C14 H14a 108.3
O3 C14 H14b 108.3
C13 C14 H14b 108.3
H16b C16 H16c 109.5
H16a C16 H16c 109.8
C15 C16 H16c 109.9
H16a C16 H16b 109.8
C15 C16 H16b 110.0
C15 C16 H16a 107.8
H17a C17 H17b 109.5
H17c C17 H17b 109.4
C15 C17 H17b 109.5
H17c C17 H17a 109.4
C15 C17 H17a 109.6
C15 C17 H17c 109.5
H18a C18 H18b 108.7
H18c C18 H18b 109.5
C15 C18 H18b 108.7
H18c C18 H18a 108.7
C15 C18 H18a 112.5
C15 C18 H18c 108.7

loop_
_geom_bond_atom_site_label_1
_geom_bond_atom_site_label_2
_geom_bond_distance
Cl1 C1 1.824(8)
Cl2 C7 1.829(8)
Cl3 C13 1.785(8)
O1 C2 1.422(10)
C1 C2 1.479(12)
C1 C3 1.524(11)
C3 C4 1.526(11)
C3 C5 1.545(13)
C3 C6 1.567(14)
O2 C8 1.433(10)
C7 C9 1.532(12)
C7 C8 1.557(12)
C9 C12 1.530(13)
C9 C10 1.485(13)
C9 C11 1.558(13)
O3 C14 1.396(9)
C13 C15 1.489(11)
C13 C14 1.526(12)
C15 C17 1.541(12)
C15 C16 1.532(15)
C15 C18 1.523(14)
O1 H1o 0.89
C1 H1 0.95
C2 H2b 0.95
C2 H2a 0.95
C4 H4b 0.95
C4 H4c 0.95
C4 H4a 0.95
C5 H5c 0.95
C5 H5b 0.95
C5 H5a 0.95
C6 H6c 0.95
C6 H6a 0.95
C6 H6b 0.95
O2 H2o 1.08
C7 H7 0.95
C8 H8a 0.95
C8 H8b 0.95
C10 H10a 0.95
C10 H10b 0.95
C10 H10c 0.95
C11 H11a 0.95
C11 H11b 0.95
C11 H11c 0.95
C12 H12a 0.95
C12 H12b 0.95
C12 H12c 0.95
O3 H3o 1.12
C13 H13 0.95
C14 H14a 0.95
C14 H14b 0.95
C16 H16a 0.95
C16 H16b 0.95
C16 H16c 0.95
C17 H17a 0.95
C17 H17b 0.95
C17 H17c 0.95
C18 H18a 0.95
C18 H18b 0.95
C18 H18c 0.95

loop_
_geom_hbond_atom_site_label_D
_geom_hbond_atom_site_label_H
_geom_hbond_atom_site_label_A
_geom_hbond_distance_DH
_geom_hbond_distance_HA
_geom_hbond_distance_DA
_geom_hbond_angle_DHA
_geom_hbond_site_symmetry_A
O1 H1o O1 0.89 1.78 2.670(6) 178.9(5) 3_675
O2 H2o O2 1.08 1.67 2.716(7) 159.8(3) 2_664
O3 H3o O3 1.12 1.59 2.694(6) 164.8(2) 3_665
